data_1553942
loop_
_publ_author_name
'Gao, Qinghe'
'He, Shuang'
'Wu, Xia'
'Zhang, Jingjing'
'Bai, Suping'
'Wu, Yandong'
'Wu, Anxin'

_publ_section_title
;
 Selective access to dipyrazolo-fused pyridines via formal [3 + 2 + 1]
 heteroannulation of methyl ketones with pyrazol-5-amines
;
_journal_issue 5
_journal_name_full 'Organic Chemistry Frontiers'
_journal_page_first 765
_journal_paper_doi 10.1039/C7QO00941K
_journal_volume 5
_journal_year 2018
_chemical_formula_sum 'C28 H21 N5 O'
_chemical_formula_weight 443.50
_space_group_IT_number 2
_space_group_name_Hall '-P 1'
_space_group_name_H-M_alt 'P -1'
_symmetry_cell_setting triclinic
_symmetry_space_group_name_H-M 'P -1'
_atom_sites_solution_hydrogens geom
_atom_sites_solution_primary direct
_atom_sites_solution_secondary difmap
_audit_creation_method SHELXL-97
_audit_update_record
;
2016-08-10 deposited with the CCDC.
2017-11-14 downloaded from the CCDC.
;
_cell_angle_alpha 73.055(4)
_cell_angle_beta 75.131(5)
_cell_angle_gamma 76.779(5)
_cell_formula_units_Z 2
_cell_length_a 7.483(2)
_cell_length_b 12.280(4)
_cell_length_c 13.156(4)
_cell_measurement_reflns_used 2148
_cell_measurement_temperature 296(2)
_cell_measurement_theta_max 28.34
_cell_measurement_theta_min 2.70
_cell_volume 1102.1(6)
_computing_cell_refinement 'Bruker SAINT'
_computing_data_collection 'Bruker APEX2'
_computing_data_reduction 'Bruker SAINT'
_computing_molecular_graphics 'Bruker SHELXTL'
_computing_publication_material 'Bruker SHELXTL'
_computing_structure_refinement 'SHELXL-97 (Sheldrick, 1997)'
_computing_structure_solution 'SHELXS-97 (Sheldrick, 1990)'
_diffrn_ambient_temperature 296(2)
_diffrn_measured_fraction_theta_full 0.984
_diffrn_measured_fraction_theta_max 0.984
_diffrn_measurement_device_type 'Bruker APEX-II CCD'
_diffrn_measurement_method '\f and \w scans'
_diffrn_radiation_monochromator graphite
_diffrn_radiation_source 'fine-focus sealed tube'
_diffrn_radiation_type MoK\a
_diffrn_radiation_wavelength 0.71073
_diffrn_reflns_av_R_equivalents 0.0993
_diffrn_reflns_av_sigmaI/netI 0.1064
_diffrn_reflns_limit_h_max 10
_diffrn_reflns_limit_h_min -10
_diffrn_reflns_limit_k_max 16
_diffrn_reflns_limit_k_min -16
_diffrn_reflns_limit_l_max 17
_diffrn_reflns_limit_l_min -18
_diffrn_reflns_number 10907
_diffrn_reflns_theta_full 29.15
_diffrn_reflns_theta_max 29.15
_diffrn_reflns_theta_min 1.65
_exptl_absorpt_coefficient_mu 0.084
_exptl_absorpt_correction_T_max 0.9916
_exptl_absorpt_correction_T_min 0.9916
_exptl_absorpt_correction_type multi-scan
_exptl_crystal_colour colorless
_exptl_crystal_density_diffrn 1.336
_exptl_crystal_density_method 'not measured'
_exptl_crystal_description block
_exptl_crystal_F_000 464
_exptl_crystal_size_max 0.10
_exptl_crystal_size_mid 0.10
_exptl_crystal_size_min 0.10
_refine_diff_density_max 0.221
_refine_diff_density_min -0.250
_refine_diff_density_rms 0.057
_refine_ls_extinction_expression Fc^*^=kFc[1+0.001xFc^2^\l^3^/sin(2\q)]^-1/4^
_refine_ls_extinction_method none
_refine_ls_goodness_of_fit_ref 0.885
_refine_ls_hydrogen_treatment mixed
_refine_ls_matrix_type full
_refine_ls_number_parameters 310
_refine_ls_number_reflns 5863
_refine_ls_number_restraints 0
_refine_ls_restrained_S_all 0.885
_refine_ls_R_factor_all 0.1131
_refine_ls_R_factor_gt 0.0584
_refine_ls_shift/su_max 0.001
_refine_ls_shift/su_mean 0.000
_refine_ls_structure_factor_coef Fsqd
_refine_ls_weighting_details 'calc w=1/[\s^2^(Fo^2^)+(0.0807P)^2^+0.0000P] where P=(Fo^2^+2Fc^2^)/3'
_refine_ls_weighting_scheme calc
_refine_ls_wR_factor_gt 0.1352
_refine_ls_wR_factor_ref 0.1763
_reflns_number_gt 2934
_reflns_number_total 5863
_reflns_threshold_expression >2sigma(I)
_cod_data_source_file c7qo00941k2.cif
_cod_data_source_block mo_140603D_0m
_cod_depositor_comments
;
The following automatic conversions were performed:

data item '_symmetry_cell_setting' value 'Triclinic' was changed to
'triclinic' in accordance with the
/home/saulius/struct/COD-crude-data/automatic-downloads/DataCite-retrospective/RSC/depositions/lib/dictionaries/cif_core.dic
dictionary named 'cif_core.dic' version 2.4.2 last updated on
2011-04-26.

Automatic conversion script
Id: cif_fix_values 6909 2019-04-08 15:41:33Z antanas 
;
_cod_original_cell_volume 1102.2(6)
_cod_original_sg_symbol_H-M P-1
_cod_database_code 1553942

loop_
_symmetry_equiv_pos_as_xyz
'x, y, z'
'-x, -y, -z'

loop_
_atom_site_label
_atom_site_type_symbol
_atom_site_fract_x
_atom_site_fract_y
_atom_site_fract_z
_atom_site_U_iso_or_equiv
_atom_site_adp_type
_atom_site_occupancy
_atom_site_symmetry_multiplicity
_atom_site_calc_flag
_atom_site_refinement_flags
C1 C 0.1113(3) 0.74690(17) 0.39539(15) 0.0431(5) Uani 1 1 d .
C2 C 0.0399(4) 0.6667(2) 0.48617(19) 0.0685(7) Uani 1 1 d .
H2 H -0.0808 0.6517 0.4967 0.082 Uiso 1 1 calc R
C3 C 0.1517(5) 0.6090(3) 0.5612(2) 0.0934(11) Uani 1 1 d .
H3 H 0.1049 0.5550 0.6226 0.112 Uiso 1 1 calc R
C4 C 0.3283(5) 0.6298(3) 0.5469(2) 0.0917(10) Uani 1 1 d .
H4 H 0.4017 0.5888 0.5975 0.110 Uiso 1 1 calc R
C5 C 0.3985(4) 0.7107(3) 0.4585(2) 0.0738(8) Uani 1 1 d .
H5 H 0.5179 0.7266 0.4501 0.089 Uiso 1 1 calc R
C6 C 0.2905(3) 0.7690(2) 0.38147(17) 0.0542(6) Uani 1 1 d .
H6 H 0.3386 0.8230 0.3204 0.065 Uiso 1 1 calc R
C7 C -0.0063(3) 0.80956(17) 0.31381(16) 0.0416(5) Uani 1 1 d .
C8 C 0.0870(3) 0.87603(16) 0.20444(15) 0.0367(4) Uani 1 1 d .
C9 C 0.1750(3) 0.82348(15) 0.12002(15) 0.0366(4) Uani 1 1 d .
C10 C 0.2123(3) 0.70739(16) 0.10709(16) 0.0421(5) Uani 1 1 d .
C11 C 0.1655(4) 0.59909(18) 0.18808(18) 0.0557(6) Uani 1 1 d .
H11A H 0.1934 0.5374 0.1524 0.084 Uiso 1 1 calc R
H11B H 0.0346 0.6102 0.2209 0.084 Uiso 1 1 calc R
H11C H 0.2385 0.5799 0.2431 0.084 Uiso 1 1 calc R
C12 C 0.2530(3) 0.89059(16) 0.01781(15) 0.0350(4) Uani 1 1 d .
C13 C 0.1709(3) 1.05069(16) 0.07460(15) 0.0349(4) Uani 1 1 d .
C14 C 0.0869(3) 0.99419(16) 0.18051(15) 0.0362(4) Uani 1 1 d .
C15 C 0.0222(3) 1.08261(17) 0.23862(15) 0.0410(5) Uani 1 1 d .
C16 C -0.0736(4) 1.0719(2) 0.35544(17) 0.0578(6) Uani 1 1 d .
H16A H -0.0829 1.1432 0.3741 0.087 Uiso 1 1 calc R
H16B H -0.0021 1.0109 0.4007 0.087 Uiso 1 1 calc R
H16C H -0.1969 1.0546 0.3662 0.087 Uiso 1 1 calc R
C17 C 0.4260(3) 0.83354(17) -0.15743(15) 0.0394(5) Uani 1 1 d .
C18 C 0.5067(3) 0.7380(2) -0.19858(18) 0.0547(6) Uani 1 1 d .
H18 H 0.4963 0.6642 -0.1545 0.066 Uiso 1 1 calc R
C19 C 0.6021(4) 0.7519(2) -0.3045(2) 0.0665(7) Uani 1 1 d .
H19 H 0.6564 0.6872 -0.3314 0.080 Uiso 1 1 calc R
C20 C 0.6185(3) 0.8591(2) -0.37082(19) 0.0598(6) Uani 1 1 d .
H20 H 0.6827 0.8675 -0.4425 0.072 Uiso 1 1 calc R
C21 C 0.5394(4) 0.9547(2) -0.33075(18) 0.0585(6) Uani 1 1 d .
H21 H 0.5504 1.0281 -0.3756 0.070 Uiso 1 1 calc R
C22 C 0.4422(3) 0.94230(19) -0.22268(17) 0.0505(5) Uani 1 1 d .
H22 H 0.3893 1.0070 -0.1955 0.061 Uiso 1 1 calc R
C23 C 0.2113(3) 1.25990(16) -0.00741(16) 0.0394(5) Uani 1 1 d .
C24 C 0.2880(4) 1.25446(19) -0.11296(17) 0.0556(6) Uani 1 1 d .
H24 H 0.3035 1.1854 -0.1324 0.067 Uiso 1 1 calc R
C25 C 0.3421(4) 1.3507(2) -0.19025(18) 0.0622(7) Uani 1 1 d .
H25 H 0.3922 1.3464 -0.2617 0.075 Uiso 1 1 calc R
C26 C 0.3224(4) 1.4525(2) -0.16241(19) 0.0571(6) Uani 1 1 d .
H26 H 0.3608 1.5169 -0.2145 0.069 Uiso 1 1 calc R
C27 C 0.2467(4) 1.4591(2) -0.0586(2) 0.0650(7) Uani 1 1 d .
H27 H 0.2324 1.5285 -0.0399 0.078 Uiso 1 1 calc R
C28 C 0.1911(4) 1.36451(18) 0.01888(18) 0.0554(6) Uani 1 1 d .
H28 H 0.1394 1.3702 0.0898 0.067 Uiso 1 1 calc R
N1 N 0.3001(3) 0.70525(14) 0.00858(14) 0.0475(4) Uani 1 1 d .
N2 N 0.3264(2) 0.81628(13) -0.04813(12) 0.0409(4) Uani 1 1 d .
N3 N 0.2543(2) 1.00470(13) -0.00935(12) 0.0365(4) Uani 1 1 d .
N4 N 0.1505(2) 1.16446(13) 0.07449(12) 0.0401(4) Uani 1 1 d .
N5 N 0.0597(2) 1.18160(15) 0.17563(13) 0.0457(4) Uani 1 1 d .
O1 O -0.1733(2) 0.80470(15) 0.33201(13) 0.0645(5) Uani 1 1 d .

loop_
_atom_site_aniso_label
_atom_site_aniso_U_11
_atom_site_aniso_U_22
_atom_site_aniso_U_33
_atom_site_aniso_U_23
_atom_site_aniso_U_13
_atom_site_aniso_U_12
C1 0.0540(13) 0.0407(11) 0.0295(10) -0.0047(9) 0.0001(9) -0.0130(10)
C2 0.0710(17) 0.0747(18) 0.0455(13) 0.0113(13) -0.0016(12) -0.0294(14)
C3 0.101(2) 0.097(2) 0.0526(16) 0.0363(16) -0.0123(16) -0.034(2)
C4 0.089(2) 0.120(3) 0.0487(16) 0.0159(17) -0.0241(15) -0.019(2)
C5 0.0679(17) 0.102(2) 0.0479(14) -0.0033(15) -0.0168(12) -0.0205(16)
C6 0.0624(15) 0.0593(14) 0.0364(11) 0.0009(10) -0.0068(10) -0.0217(12)
C7 0.0474(12) 0.0385(11) 0.0363(10) -0.0084(9) 0.0018(9) -0.0153(9)
C8 0.0404(11) 0.0371(10) 0.0300(9) -0.0048(8) -0.0047(8) -0.0087(8)
C9 0.0423(11) 0.0315(9) 0.0340(10) -0.0054(8) -0.0045(8) -0.0092(8)
C10 0.0537(13) 0.0316(10) 0.0376(10) -0.0033(8) -0.0030(9) -0.0146(9)
C11 0.0777(17) 0.0335(11) 0.0487(13) -0.0035(10) 0.0015(11) -0.0199(11)
C12 0.0413(11) 0.0328(9) 0.0313(9) -0.0099(8) -0.0061(8) -0.0059(8)
C13 0.0399(10) 0.0321(9) 0.0328(9) -0.0087(8) -0.0064(8) -0.0067(8)
C14 0.0409(11) 0.0365(10) 0.0304(9) -0.0090(8) -0.0037(8) -0.0080(8)
C15 0.0482(12) 0.0395(11) 0.0332(10) -0.0114(9) -0.0003(8) -0.0093(9)
C16 0.0747(16) 0.0591(14) 0.0382(11) -0.0189(11) 0.0054(11) -0.0186(12)
C17 0.0445(11) 0.0416(11) 0.0324(9) -0.0095(9) -0.0024(8) -0.0137(9)
C18 0.0685(15) 0.0448(12) 0.0473(12) -0.0165(10) 0.0047(11) -0.0146(11)
C19 0.0815(18) 0.0611(15) 0.0541(14) -0.0317(13) 0.0123(13) -0.0134(14)
C20 0.0666(16) 0.0737(17) 0.0403(12) -0.0263(12) 0.0068(11) -0.0180(13)
C21 0.0772(17) 0.0542(13) 0.0389(12) -0.0054(11) 0.0011(11) -0.0236(12)
C22 0.0665(15) 0.0421(11) 0.0378(11) -0.0097(9) 0.0019(10) -0.0137(10)
C23 0.0466(11) 0.0327(10) 0.0381(10) -0.0056(8) -0.0087(9) -0.0089(9)
C24 0.0825(17) 0.0391(11) 0.0416(12) -0.0135(10) 0.0001(11) -0.0130(11)
C25 0.0944(19) 0.0461(13) 0.0386(12) -0.0091(10) 0.0043(12) -0.0187(13)
C26 0.0778(17) 0.0412(12) 0.0486(13) -0.0010(10) -0.0082(12) -0.0213(12)
C27 0.104(2) 0.0365(12) 0.0556(14) -0.0068(11) -0.0092(13) -0.0272(13)
C28 0.0844(17) 0.0378(11) 0.0430(12) -0.0104(10) -0.0028(11) -0.0191(11)
N1 0.0640(12) 0.0330(9) 0.0431(10) -0.0101(8) -0.0025(8) -0.0117(8)
N2 0.0552(10) 0.0314(8) 0.0341(8) -0.0107(7) -0.0009(7) -0.0093(7)
N3 0.0457(10) 0.0322(8) 0.0312(8) -0.0090(7) -0.0056(7) -0.0064(7)
N4 0.0548(10) 0.0313(8) 0.0319(8) -0.0085(7) -0.0010(7) -0.0104(7)
N5 0.0601(11) 0.0401(9) 0.0354(9) -0.0144(8) 0.0013(8) -0.0113(8)
O1 0.0503(10) 0.0765(12) 0.0565(10) 0.0001(9) -0.0006(8) -0.0237(9)

loop_
_atom_type_symbol
_atom_type_description
_atom_type_scat_dispersion_real
_atom_type_scat_dispersion_imag
_atom_type_scat_source
C C 0.0033 0.0016 'International Tables Vol C Tables 4.2.6.8 and 6.1.1.4'
H H 0.0000 0.0000 'International Tables Vol C Tables 4.2.6.8 and 6.1.1.4'
N N 0.0061 0.0033 'International Tables Vol C Tables 4.2.6.8 and 6.1.1.4'
O O 0.0106 0.0060 'International Tables Vol C Tables 4.2.6.8 and 6.1.1.4'

loop_
_geom_angle_atom_site_label_1
_geom_angle_atom_site_label_2
_geom_angle_atom_site_label_3
_geom_angle
C2 C1 C6 119.9(2)
C2 C1 C7 119.5(2)
C6 C1 C7 120.58(17)
C1 C2 C3 118.7(2)
C1 C2 H2 120.7
C3 C2 H2 120.7
C4 C3 C2 121.4(2)
C4 C3 H3 119.3
C2 C3 H3 119.3
C3 C4 C5 120.4(3)
C3 C4 H4 119.8
C5 C4 H4 119.8
C4 C5 C6 119.5(3)
C4 C5 H5 120.2
C6 C5 H5 120.2
C1 C6 C5 120.1(2)
C1 C6 H6 119.9
C5 C6 H6 119.9
O1 C7 C1 121.55(18)
O1 C7 C8 119.95(19)
C1 C7 C8 118.44(17)
C9 C8 C14 115.47(17)
C9 C8 C7 122.06(17)
C14 C8 C7 122.45(17)
C8 C9 C12 119.79(16)
C8 C9 C10 135.27(18)
C12 C9 C10 104.94(16)
N1 C10 C9 110.13(17)
N1 C10 C11 120.53(18)
C9 C10 C11 129.34(18)
C10 C11 H11A 109.5
C10 C11 H11B 109.5
H11A C11 H11B 109.5
C10 C11 H11C 109.5
H11A C11 H11C 109.5
H11B C11 H11C 109.5
N3 C12 N2 126.78(17)
N3 C12 C9 126.82(17)
N2 C12 C9 106.41(16)
N3 C13 N4 125.87(17)
N3 C13 C14 128.00(17)
N4 C13 C14 106.13(16)
C8 C14 C13 118.82(17)
C8 C14 C15 136.12(18)
C13 C14 C15 105.06(16)
N5 C15 C14 110.49(16)
N5 C15 C16 120.93(18)
C14 C15 C16 128.58(18)
C15 C16 H16A 109.5
C15 C16 H16B 109.5
H16A C16 H16B 109.5
C15 C16 H16C 109.5
H16A C16 H16C 109.5
H16B C16 H16C 109.5
C22 C17 C18 119.80(19)
C22 C17 N2 121.54(18)
C18 C17 N2 118.66(18)
C19 C18 C17 120.0(2)
C19 C18 H18 120.0
C17 C18 H18 120.0
C20 C19 C18 121.1(2)
C20 C19 H19 119.5
C18 C19 H19 119.5
C19 C20 C21 119.4(2)
C19 C20 H20 120.3
C21 C20 H20 120.3
C20 C21 C22 120.4(2)
C20 C21 H21 119.8
C22 C21 H21 119.8
C17 C22 C21 119.3(2)
C17 C22 H22 120.4
C21 C22 H22 120.4
C24 C23 C28 118.20(19)
C24 C23 N4 122.77(18)
C28 C23 N4 119.02(18)
C23 C24 C25 120.5(2)
C23 C24 H24 119.8
C25 C24 H24 119.8
C26 C25 C24 120.3(2)
C26 C25 H25 119.8
C24 C25 H25 119.8
C27 C26 C25 119.8(2)
C27 C26 H26 120.1
C25 C26 H26 120.1
C26 C27 C28 120.6(2)
C26 C27 H27 119.7
C28 C27 H27 119.7
C27 C28 C23 120.6(2)
C27 C28 H28 119.7
C23 C28 H28 119.7
C10 N1 N2 108.31(15)
C12 N2 N1 110.21(15)
C12 N2 C17 131.81(16)
N1 N2 C17 117.91(15)
C13 N3 C12 111.09(16)
C13 N4 N5 110.44(15)
C13 N4 C23 131.26(16)
N5 N4 C23 118.25(15)
C15 N5 N4 107.88(15)

loop_
_geom_bond_atom_site_label_1
_geom_bond_atom_site_label_2
_geom_bond_distance
C1 C2 1.382(3)
C1 C6 1.385(3)
C1 C7 1.487(3)
C2 C3 1.386(4)
C2 H2 0.9300
C3 C4 1.358(4)
C3 H3 0.9300
C4 C5 1.366(4)
C4 H4 0.9300
C5 C6 1.388(3)
C5 H5 0.9300
C6 H6 0.9300
C7 O1 1.222(2)
C7 C8 1.512(3)
C8 C9 1.390(3)
C8 C14 1.392(3)
C9 C12 1.414(3)
C9 C10 1.440(3)
C10 N1 1.299(3)
C10 C11 1.491(3)
C11 H11A 0.9600
C11 H11B 0.9600
C11 H11C 0.9600
C12 N3 1.343(2)
C12 N2 1.369(2)
C13 N3 1.333(2)
C13 N4 1.370(2)
C13 C14 1.416(3)
C14 C15 1.432(3)
C15 N5 1.301(3)
C15 C16 1.501(3)
C16 H16A 0.9600
C16 H16B 0.9600
C16 H16C 0.9600
C17 C22 1.374(3)
C17 C18 1.383(3)
C17 N2 1.419(2)
C18 C19 1.374(3)
C18 H18 0.9300
C19 C20 1.363(4)
C19 H19 0.9300
C20 C21 1.375(3)
C20 H20 0.9300
C21 C22 1.403(3)
C21 H21 0.9300
C22 H22 0.9300
C23 C24 1.375(3)
C23 C28 1.391(3)
C23 N4 1.413(2)
C24 C25 1.379(3)
C24 H24 0.9300
C25 C26 1.368(3)
C25 H25 0.9300
C26 C27 1.356(3)
C26 H26 0.9300
C27 C28 1.369(3)
C27 H27 0.9300
C28 H28 0.9300
N1 N2 1.382(2)
N4 N5 1.382(2)

loop_
_geom_torsion_atom_site_label_1
_geom_torsion_atom_site_label_2
_geom_torsion_atom_site_label_3
_geom_torsion_atom_site_label_4
_geom_torsion
C6 C1 C2 C3 -0.6(4)
C7 C1 C2 C3 179.9(3)
C1 C2 C3 C4 -0.1(5)
C2 C3 C4 C5 1.5(6)
C3 C4 C5 C6 -2.1(5)
C2 C1 C6 C5 0.0(4)
C7 C1 C6 C5 179.5(2)
C4 C5 C6 C1 1.3(4)
C2 C1 C7 O1 10.8(3)
C6 C1 C7 O1 -168.7(2)
C2 C1 C7 C8 -166.5(2)
C6 C1 C7 C8 14.0(3)
O1 C7 C8 C9 -92.5(3)
C1 C7 C8 C9 84.8(2)
O1 C7 C8 C14 85.9(3)
C1 C7 C8 C14 -96.8(2)
C14 C8 C9 C12 -1.3(3)
C7 C8 C9 C12 177.22(18)
C14 C8 C9 C10 178.6(2)
C7 C8 C9 C10 -2.9(4)
C8 C9 C10 N1 179.4(2)
C12 C9 C10 N1 -0.7(2)
C8 C9 C10 C11 -0.9(4)
C12 C9 C10 C11 179.0(2)
C8 C9 C12 N3 0.6(3)
C10 C9 C12 N3 -179.32(19)
C8 C9 C12 N2 -179.22(17)
C10 C9 C12 N2 0.9(2)
C9 C8 C14 C13 1.1(3)
C7 C8 C14 C13 -177.41(18)
C9 C8 C14 C15 -177.7(2)
C7 C8 C14 C15 3.8(4)
N3 C13 C14 C8 -0.1(3)
N4 C13 C14 C8 -179.96(17)
N3 C13 C14 C15 178.96(19)
N4 C13 C14 C15 -0.9(2)
C8 C14 C15 N5 179.6(2)
C13 C14 C15 N5 0.8(2)
C8 C14 C15 C16 0.5(4)
C13 C14 C15 C16 -178.3(2)
C22 C17 C18 C19 -0.2(3)
N2 C17 C18 C19 179.2(2)
C17 C18 C19 C20 -0.3(4)
C18 C19 C20 C21 0.4(4)
C19 C20 C21 C22 -0.1(4)
C18 C17 C22 C21 0.6(3)
N2 C17 C22 C21 -178.9(2)
C20 C21 C22 C17 -0.4(4)
C28 C23 C24 C25 -0.3(4)
N4 C23 C24 C25 178.9(2)
C23 C24 C25 C26 0.9(4)
C24 C25 C26 C27 -1.0(4)
C25 C26 C27 C28 0.5(4)
C26 C27 C28 C23 0.0(4)
C24 C23 C28 C27 -0.1(4)
N4 C23 C28 C27 -179.3(2)
C9 C10 N1 N2 0.3(2)
C11 C10 N1 N2 -179.47(19)
N3 C12 N2 N1 179.43(18)
C9 C12 N2 N1 -0.8(2)
N3 C12 N2 C17 2.3(3)
C9 C12 N2 C17 -177.90(19)
C10 N1 N2 C12 0.3(2)
C10 N1 N2 C17 177.91(18)
C22 C17 N2 C12 -9.6(3)
C18 C17 N2 C12 171.0(2)
C22 C17 N2 N1 173.5(2)
C18 C17 N2 N1 -6.0(3)
N4 C13 N3 C12 179.20(18)
C14 C13 N3 C12 -0.6(3)
N2 C12 N3 C13 -179.87(18)
C9 C12 N3 C13 0.4(3)
N3 C13 N4 N5 -179.13(18)
C14 C13 N4 N5 0.7(2)
N3 C13 N4 C23 -1.8(3)
C14 C13 N4 C23 178.01(19)
C24 C23 N4 C13 8.7(3)
C28 C23 N4 C13 -172.1(2)
C24 C23 N4 N5 -174.1(2)
C28 C23 N4 N5 5.0(3)
C14 C15 N5 N4 -0.4(2)
C16 C15 N5 N4 178.81(19)
C13 N4 N5 C15 -0.2(2)
C23 N4 N5 C15 -177.93(18)
